data_2103299
loop_
_publ_author_name
'Vithana, Champika'
'Uekusa, Hidehiro'
'Sekine, Akiko'
'Ohashi, Yuji'

_publ_section_title
;
 Modified photoreactivity due to mixed crystal formation. I. Three
 mixed crystals between isostructural cobaloxime complexes
;
_journal_issue 2
_journal_name_full 'Acta Crystallographica Section B'
_journal_page_first 227
_journal_page_last 232
_journal_paper_doi 10.1107/S0108768101019346
_journal_volume 58
_journal_year 2002
_chemical_formula_moiety 'C16.565 H23.695 Cl0.435 Co1 N6 O4'
_chemical_formula_sum 'C16.565 H23.695 Cl0.435 Co N6 O4'
_chemical_formula_weight 445.34
_chemical_name_systematic
;
[(3-chloropyridine) (2-cyanoethyl) cobaloxime]
[(2-cyanoethyl)(3-methylpyridine) cobaloxime]
;
_space_group_IT_number 14
_symmetry_cell_setting monoclinic
_symmetry_space_group_name_Hall '-P 2yab'
_symmetry_space_group_name_H-M 'P 1 21/a 1'
_atom_sites_solution_hydrogens geom
_atom_sites_solution_primary direct
_atom_sites_solution_secondary difmap
_audit_creation_method SHELXL-97
_cell_angle_alpha 90.00
_cell_angle_beta 94.672(13)
_cell_angle_gamma 90.00
_cell_formula_units_Z 4
_cell_length_a 23.751(4)
_cell_length_b 9.4680(12)
_cell_length_c 8.8453(14)
_cell_measurement_reflns_used 20
_cell_measurement_temperature 293(2)
_cell_measurement_theta_max 15
_cell_measurement_theta_min 12.5
_cell_volume 1982.5(5)
_computing_cell_refinement Texsan
_computing_data_collection Texsan
_computing_molecular_graphics 'ORTEP-III(Burnet and Johnson, 1996)'
_computing_structure_refinement 'SHELXL-97 (Sheldrick, 1997)'
_computing_structure_solution 'SIR-92 (Altomare et al., 1994)'
_diffrn_ambient_temperature 293(2)
_diffrn_measured_fraction_theta_full 0.999
_diffrn_measured_fraction_theta_max 0.999
_diffrn_measurement_device_type AFC7R-RIGAKU
_diffrn_measurement_method 'Omega-2 theta scan'
_diffrn_radiation_monochromator graphite
_diffrn_radiation_source 'fine-focus sealed tube'
_diffrn_radiation_type MoK\a
_diffrn_radiation_wavelength 0.71073
_diffrn_reflns_av_R_equivalents 0.0337
_diffrn_reflns_av_sigmaI/netI 0.0164
_diffrn_reflns_limit_h_max 30
_diffrn_reflns_limit_h_min 0
_diffrn_reflns_limit_k_max 12
_diffrn_reflns_limit_k_min 0
_diffrn_reflns_limit_l_max 11
_diffrn_reflns_limit_l_min -11
_diffrn_reflns_number 4656
_diffrn_reflns_theta_full 27.50
_diffrn_reflns_theta_max 27.50
_diffrn_reflns_theta_min 2.75
_diffrn_standards_decay_% 0.228
_diffrn_standards_interval_count 150
_diffrn_standards_number 3
_exptl_absorpt_coefficient_mu 0.956
_exptl_absorpt_correction_T_max 0.812
_exptl_absorpt_correction_T_min 0.673
_exptl_absorpt_correction_type psi-scan
_exptl_absorpt_process_details '(North, Phillips & Mathews, 1968)'
_exptl_crystal_colour Orange
_exptl_crystal_density_diffrn 1.492
_exptl_crystal_density_method 'not measured'
_exptl_crystal_description Prismatic
_exptl_crystal_F_000 996
_exptl_crystal_size_max 0.5
_exptl_crystal_size_mid 0.4
_exptl_crystal_size_min 0.2
_refine_diff_density_max 0.410
_refine_diff_density_min -0.357
_refine_ls_extinction_method none
_refine_ls_goodness_of_fit_ref 1.068
_refine_ls_hydrogen_treatment mixed
_refine_ls_matrix_type full
_refine_ls_number_parameters 280
_refine_ls_number_reflns 4547
_refine_ls_number_restraints 2
_refine_ls_restrained_S_all 1.068
_refine_ls_R_factor_all 0.0403
_refine_ls_R_factor_gt 0.0299
_refine_ls_shift/su_max 0.002
_refine_ls_shift/su_mean 0.000
_refine_ls_structure_factor_coef Fsqd
_refine_ls_weighting_details 'calc w=1/[\s^2^(Fo^2^)+(0.0492P)^2^+0.6457P] where P=(Fo^2^+2Fc^2^)/3'
_refine_ls_weighting_scheme calc
_refine_ls_wR_factor_gt 0.0855
_refine_ls_wR_factor_ref 0.0906
_reflns_number_gt 3860
_reflns_number_total 4547
_reflns_threshold_expression >2sigma(I)
_cod_data_source_file ta0008.cif
_cod_data_source_block Mix-II
_cod_depositor_comments
;
The following automatic conversions were performed:
'_symmetry_cell_setting' value 'Monoclinic' changed to 'monoclinic'
according to '/home/saulius/struct/CIF-dictionaries/cif_core.dic'
dictionary named 'cif_core.dic' version 2.4.1 from 2010-06-29.

Automatic conversion script
Id: cif_fix_enum 1527 2010-12-29 10:47:43Z saulius 

The following automatic conversions were performed:

'_symmetry_cell_setting' value 'Monoclinic' changed to 'monoclinic'
according to /home/saulius/struct/CIF-dictionaries/cif_core.dic
dictionary named 'cif_core.dic' version 2.4.1 from 2010-06-29.

Automatic conversion script
Id: cif_fix_values 1715 2011-07-08 13:25:40Z adriana 
;
_cod_original_sg_symbol_H-M P21/a
_cod_original_formula_sum 'C16.565 H23.695 Cl0.435 Co1 N6 O4'
_cod_database_code 2103299
_cod_database_fobs_code 2103299

loop_
_symmetry_equiv_pos_as_xyz
'x, y, z'
'-x+1/2, y+1/2, -z'
'-x, -y, -z'
'x-1/2, -y-1/2, z'

loop_
_atom_site_label
_atom_site_fract_x
_atom_site_fract_y
_atom_site_fract_z
_atom_site_U_iso_or_equiv
_atom_site_adp_type
_atom_site_calc_flag
_atom_site_refinement_flags
_atom_site_occupancy
_atom_site_disorder_assembly
_atom_site_disorder_group
_atom_site_type_symbol
Co 0.359724(9) 0.16511(2) 0.20391(2) 0.02960(8) Uani d . 1 . . Co
O1 0.38766(7) 0.26646(15) -0.08388(16) 0.0519(4) Uani d . 1 . . O
H1 0.3676 0.3574 -0.0312 0.062 Uiso d . 1 . . H
O2 0.34360(6) 0.44082(14) 0.07775(16) 0.0480(3) Uani d . 1 . . O
O3 0.37133(6) -0.11253(13) 0.32352(15) 0.0428(3) Uani d . 1 . . O
O4 0.32852(6) 0.06483(14) 0.49202(15) 0.0442(3) Uani d . 1 . . O
H4 0.3468 -0.0141 0.4236 0.053 Uiso d . 1 . . H
N1 0.38787(7) 0.15496(16) 0.01214(17) 0.0375(3) Uani d . 1 . . N
N2 0.33826(6) 0.35694(15) 0.19918(17) 0.0353(3) Uani d . 1 . . N
N3 0.38041(6) -0.02761(15) 0.20720(17) 0.0343(3) Uani d . 1 . . N
N4 0.33074(6) 0.17692(15) 0.39556(17) 0.0336(3) Uani d . 1 . . N
N5 0.18063(10) 0.2667(3) 0.3058(3) 0.0909(8) Uani d . 1 . . N
N6 0.43801(6) 0.22546(15) 0.30245(16) 0.0333(3) Uani d . 1 . . N
C1 0.40806(8) 0.0344(2) -0.0272(2) 0.0402(4) Uani d . 1 . . C
C3 0.40372(7) -0.07450(19) 0.0885(2) 0.0380(4) Uani d . 1 . . C
C2 0.31948(7) 0.40795(19) 0.3220(2) 0.0379(4) Uani d . 1 . . C
C4 0.31592(7) 0.3007(2) 0.4403(2) 0.0367(4) Uani d . 1 . . C
C5 0.43176(10) 0.0093(3) -0.1763(2) 0.0584(6) Uani d . 1 . . C
H5A 0.4347 0.0976 -0.2284 0.088 Uiso calc R 1 . . H
H5B 0.4072 -0.0530 -0.2366 0.088 Uiso calc R 1 . . H
H5C 0.4685 -0.0327 -0.1596 0.088 Uiso calc R 1 . . H
C7 0.42236(9) -0.2236(2) 0.0710(3) 0.0528(5) Uani d . 1 . . C
H6A 0.4086 -0.2804 0.1500 0.079 Uiso calc R 1 . . H
H6B 0.4629 -0.2274 0.0776 0.079 Uiso calc R 1 . . H
H6C 0.4076 -0.2590 -0.0260 0.079 Uiso calc R 1 . . H
C6 0.30094(10) 0.5570(2) 0.3376(3) 0.0566(5) Uani d . 1 . . C
H7A 0.3223 0.6169 0.2759 0.085 Uiso calc R 1 . . H
H7B 0.3071 0.5856 0.4418 0.085 Uiso calc R 1 . . H
H7C 0.2615 0.5647 0.3052 0.085 Uiso calc R 1 . . H
C8 0.29628(10) 0.3329(2) 0.5919(2) 0.0502(5) Uani d . 1 . . C
H8A 0.3074 0.2579 0.6611 0.075 Uiso calc R 1 . . H
H8B 0.2559 0.3416 0.5836 0.075 Uiso calc R 1 . . H
H8C 0.3129 0.4199 0.6290 0.075 Uiso calc R 1 . . H
C9 0.28420(8) 0.0972(2) 0.1113(2) 0.0429(4) Uani d . 1 . . C
H9A 0.2937(11) 0.053(3) 0.017(3) 0.064 Uiso d . 1 . . H
H9B 0.2706(11) 0.025(3) 0.181(3) 0.064 Uiso d . 1 . . H
C10 0.23643(9) 0.2018(3) 0.0753(3) 0.0515(5) Uani d . 1 . . C
H10A 0.2045(12) 0.160(3) -0.014(3) 0.077 Uiso d . 1 . . H
H10B 0.2501(12) 0.292(3) 0.029(3) 0.077 Uiso d . 1 . . H
C11 0.20589(9) 0.2396(3) 0.2073(3) 0.0599(6) Uani d . 1 . . C
C16 0.45967(8) 0.1646(2) 0.4311(2) 0.0408(4) Uani d . 1 . . C
H16 0.4359 0.0914 0.4665 0.061 Uiso d . 1 . . H
C15 0.51075(9) 0.2035(3) 0.5030(3) 0.0515(5) Uani d . 1 . . C
H15 0.5285 0.1586 0.6038 0.077 Uiso d . 1 . . H
C14 0.54118(9) 0.3110(3) 0.4433(3) 0.0536(5) Uani d . 1 A . C
H14 0.5797 0.3412 0.5084 0.080 Uiso d . 1 . . H
C12 0.46755(8) 0.33079(19) 0.2447(2) 0.0403(4) Uani d . 1 A . C
H12 0.4519 0.3752 0.1546 0.060 Uiso d . 1 . . H
C13 0.51882(8) 0.3771(2) 0.3118(2) 0.0460(4) Uani d D 1 . . C
Cl 0.5507(2) 0.5164(5) 0.2277(6) 0.0666(8) Uani d PD 0.435(5) A 1 Cl
C17 0.5532(8) 0.4973(15) 0.250(2) 0.078(4) Uani d PD 0.565(5) A 2 C
H17A 0.5911 0.4654 0.2394 0.117 Uiso calc PR 0.565(5) A 2 H
H17B 0.5541 0.5758 0.3186 0.117 Uiso calc PR 0.565(5) A 2 H
H17C 0.5362 0.5260 0.1525 0.117 Uiso calc PR 0.565(5) A 2 H

loop_
_atom_site_aniso_label
_atom_site_aniso_U_11
_atom_site_aniso_U_22
_atom_site_aniso_U_33
_atom_site_aniso_U_12
_atom_site_aniso_U_13
_atom_site_aniso_U_23
Co 0.02966(13) 0.02710(13) 0.03220(13) -0.00025(8) 0.00350(9) 0.00277(8)
O1 0.0732(10) 0.0447(8) 0.0389(7) -0.0027(7) 0.0116(7) 0.0121(6)
O2 0.0623(9) 0.0351(7) 0.0469(7) 0.0043(6) 0.0060(6) 0.0138(6)
O3 0.0504(7) 0.0316(6) 0.0469(7) 0.0016(5) 0.0072(6) 0.0103(5)
O4 0.0509(7) 0.0387(7) 0.0447(7) -0.0007(6) 0.0144(6) 0.0118(6)
N1 0.0410(8) 0.0377(8) 0.0338(7) -0.0034(6) 0.0037(6) 0.0040(6)
N2 0.0352(7) 0.0295(7) 0.0409(8) 0.0002(6) 0.0013(6) 0.0054(6)
N3 0.0319(7) 0.0306(7) 0.0403(8) -0.0012(6) 0.0030(6) 0.0035(6)
N4 0.0308(7) 0.0327(7) 0.0376(7) -0.0021(5) 0.0058(6) 0.0053(6)
N5 0.0574(13) 0.120(2) 0.0954(19) 0.0170(15) 0.0082(13) -0.0242(17)
N6 0.0301(6) 0.0333(7) 0.0368(7) -0.0005(6) 0.0044(5) 0.0019(6)
C1 0.0370(8) 0.0450(10) 0.0389(9) -0.0034(8) 0.0057(7) -0.0034(8)
C3 0.0342(8) 0.0353(9) 0.0445(9) 0.0009(7) 0.0024(7) -0.0044(7)
C2 0.0353(8) 0.0317(8) 0.0465(10) 0.0002(7) 0.0027(7) -0.0003(7)
C4 0.0306(8) 0.0379(8) 0.0421(9) -0.0033(7) 0.0055(7) -0.0023(7)
C5 0.0643(14) 0.0669(14) 0.0466(11) -0.0025(11) 0.0199(10) -0.0095(10)
C7 0.0544(12) 0.0409(10) 0.0634(13) 0.0085(9) 0.0060(10) -0.0085(9)
C6 0.0641(13) 0.0361(10) 0.0707(14) 0.0088(10) 0.0121(11) -0.0039(10)
C8 0.0542(12) 0.0496(12) 0.0481(11) -0.0031(9) 0.0128(9) -0.0074(9)
C9 0.0338(9) 0.0436(10) 0.0505(11) -0.0034(8) -0.0016(8) -0.0052(9)
C10 0.0411(10) 0.0532(12) 0.0582(13) 0.0002(9) -0.0085(9) -0.0019(10)
C11 0.0370(10) 0.0646(14) 0.0762(16) 0.0046(10) -0.0057(10) -0.0135(12)
C16 0.0374(9) 0.0425(10) 0.0424(10) -0.0021(7) 0.0018(7) 0.0065(8)
C15 0.0433(11) 0.0607(12) 0.0488(11) -0.0011(9) -0.0066(9) 0.0040(10)
C14 0.0366(10) 0.0585(13) 0.0643(14) -0.0058(9) -0.0043(9) -0.0086(10)
C12 0.0371(9) 0.0386(9) 0.0457(10) -0.0041(7) 0.0064(7) 0.0043(7)
C13 0.0375(9) 0.0403(10) 0.0614(12) -0.0068(8) 0.0106(8) -0.0040(9)
Cl 0.0513(13) 0.0595(13) 0.0904(17) -0.0223(11) 0.0141(12) 0.0078(13)
C17 0.062(6) 0.067(6) 0.105(9) -0.015(4) 0.011(5) 0.020(5)

loop_
_atom_type_symbol
_atom_type_description
_atom_type_scat_dispersion_real
_atom_type_scat_dispersion_imag
_atom_type_scat_source
Co Co 0.3494 0.9721 'International Tables Vol C Tables 4.2.6.8 and 6.1.1.4'
N N 0.0061 0.0033 'International Tables Vol C Tables 4.2.6.8 and 6.1.1.4'
O O 0.0106 0.0060 'International Tables Vol C Tables 4.2.6.8 and 6.1.1.4'
C C 0.0033 0.0016 'International Tables Vol C Tables 4.2.6.8 and 6.1.1.4'
Cl Cl 0.1484 0.1585 'International Tables Vol C Tables 4.2.6.8 and 6.1.1.4'
H H 0.0000 0.0000 'International Tables Vol C Tables 4.2.6.8 and 6.1.1.4'

loop_
_geom_angle_atom_site_label_1
_geom_angle_atom_site_label_2
_geom_angle_atom_site_label_3
_geom_angle
N1 Co N4 179.27(6)
N1 Co N2 98.33(7)
N4 Co N2 81.07(6)
N1 Co N3 81.55(6)
N4 Co N3 99.04(6)
N2 Co N3 179.30(6)
N1 Co C9 89.27(8)
N4 Co C9 90.35(8)
N2 Co C9 93.91(8)
N3 Co C9 85.41(7)
N1 Co N6 91.19(6)
N4 Co N6 89.21(6)
N2 Co N6 88.59(6)
N3 Co N6 92.10(6)
C9 Co N6 177.37(7)
N1 O1 H1 108.82(12)
N2 O2 H1 106.57(11)
N3 O3 H4 100.52(10)
N4 O4 H4 98.66(11)
C1 N1 O1 120.01(16)
C1 N1 Co 117.06(13)
O1 N1 Co 122.93(12)
C2 N2 O2 120.46(15)
C2 N2 Co 116.72(12)
O2 N2 Co 122.78(12)
C3 N3 O3 121.36(15)
C3 N3 Co 116.32(12)
O3 N3 Co 122.31(11)
C4 N4 O4 119.17(15)
C4 N4 Co 117.18(12)
O4 N4 Co 123.48(11)
C16 N6 C12 117.73(15)
C16 N6 Co 120.58(12)
C12 N6 Co 121.61(12)
N1 C1 C3 112.57(16)
N1 C1 C5 123.44(18)
C3 C1 C5 123.97(18)
N3 C3 C1 112.48(16)
N3 C3 C7 123.72(18)
C1 C3 C7 123.78(17)
N2 C2 C4 112.50(15)
N2 C2 C6 123.65(18)
C4 C2 C6 123.78(18)
N4 C4 C2 112.11(16)
N4 C4 C8 125.02(17)
C2 C4 C8 122.87(17)
C1 C5 H5A 109.5
C1 C5 H5B 109.5
H5A C5 H5B 109.5
C1 C5 H5C 109.5
H5A C5 H5C 109.5
H5B C5 H5C 109.5
C3 C7 H6A 109.5
C3 C7 H6B 109.5
H6A C7 H6B 109.5
C3 C7 H6C 109.5
H6A C7 H6C 109.5
H6B C7 H6C 109.5
C2 C6 H7A 109.5
C2 C6 H7B 109.5
H7A C6 H7B 109.5
C2 C6 H7C 109.5
H7A C6 H7C 109.5
H7B C6 H7C 109.5
C4 C8 H8A 109.5
C4 C8 H8B 109.5
H8A C8 H8B 109.5
C4 C8 H8C 109.5
H8A C8 H8C 109.5
H8B C8 H8C 109.5
C10 C9 Co 120.11(15)
C10 C9 H9A 108.8(15)
Co C9 H9A 103.0(15)
C10 C9 H9B 107.7(15)
Co C9 H9B 106.9(15)
H9A C9 H9B 110(2)
C11 C10 C9 113.6(2)
C11 C10 H10A 107.1(15)
C9 C10 H10A 111.6(14)
C11 C10 H10B 108.2(17)
C9 C10 H10B 112.2(17)
H10A C10 H9B 103(2)
N5 C11 C10 177.4(3)
N6 C16 C15 122.79(18)
N6 C16 H16 113.03(17)
C15 C16 H16 124.2(2)
C16 C15 C14 119.4(2)
C16 C15 H15 124.5(2)
C14 C15 H15 116.05(19)
C15 C14 C13 118.51(18)
C15 C14 H14 116.0(2)
C13 C14 H14 125.3(2)
N6 C12 C13 122.79(18)
N6 C12 H12 117.81(18)
C13 C12 H12 119.39(18)
C12 C13 C14 118.70(17)
C12 C13 C17 124.1(8)
C14 C13 C17 117.2(8)
C12 C13 Cl 117.5(2)
C14 C13 Cl 123.8(3)
C17 C13 Cl 6.7(10)
C13 C17 H17A 109.5
C13 C17 H17B 109.5
H17A C17 H17B 109.5
C13 C17 H17C 109.5
H17A C17 H17C 109.5
H17B C17 H17C 109.5

loop_
_geom_bond_atom_site_label_1
_geom_bond_atom_site_label_2
_geom_bond_distance
Co N1 1.8758(15)
Co N4 1.8842(15)
Co N2 1.8860(15)
Co N3 1.8893(15)
Co C9 2.0155(18)
Co N6 2.0688(14)
O1 N1 1.3547(19)
O1 H1 1.1053(15)
O2 N2 1.3501(19)
O2 H1 1.4025(15)
O3 N3 1.3371(19)
O3 H4 1.4407(14)
O4 N4 1.3654(18)
O4 H4 1.0752(14)
N1 C1 1.297(2)
N2 C2 1.300(2)
N3 C3 1.304(2)
N4 C4 1.295(2)
N5 C11 1.126(4)
N6 C16 1.340(2)
N6 C12 1.344(2)
C1 C3 1.463(3)
C1 C5 1.494(3)
C3 C7 1.492(3)
C2 C4 1.465(3)
C2 C6 1.488(3)
C4 C8 1.488(3)
C5 H5A 0.9600
C5 H5B 0.9600
C5 H5C 0.9600
C7 H6A 0.9600
C7 H6B 0.9600
C7 H6C 0.9600
C6 H7A 0.9600
C6 H7B 0.9600
C6 H7C 0.9600
C8 H8A 0.9600
C8 H8B 0.9600
C8 H8C 0.9600
C9 C10 1.520(3)
C9 H9A 0.98(3)
C9 H9B 0.99(3)
C10 C11 1.469(3)
C10 H10A 1.12(3)
C10 H10B 1.01(3)
C16 C15 1.373(3)
C16 H16 0.9627(18)
C15 C14 1.378(3)
C15 H15 1.045(2)
C14 C13 1.388(3)
C14 H14 1.078(2)
C12 C13 1.382(3)
C12 H12 0.9499(19)
C13 C17 1.528(7)
C13 Cl 1.7200(10)
C17 H17A 0.9600
C17 H17B 0.9600
C17 H17C 0.9600
